data_2229962
loop_
_publ_author_name
'Ahmad Tajidi, Nur Syamimi'
'Abdullah, Norbani'
'Arifin, Zainudin'

_publ_section_title
;
 Diaqua(1,4,8,11-tetraazacyclotetradecane-\k^4^<i>N</i>^1^,<i>N</i>^4^,<i>N</i>^8^,<i>N</i>^11^)copper(II)
 didodecanoate dihydrate
;
_journal_coeditor_code DN2672
_journal_issue 5
_journal_name_full 'Acta Crystallographica Section E'
_journal_page_first m588
_journal_page_last m589
_journal_paper_doi 10.1107/S1600536811012773
_journal_volume 67
_journal_year 2011
_chemical_formula_iupac '[Cu (C10 H24 N4) (H2 O)2] (C12 H23 O2)2, 2H2 O'
_chemical_formula_moiety 'C10 H28 Cu N4 O2 2+, 2(C12 H23 O2 -), 2(H2 O)'
_chemical_formula_sum 'C34 H78 Cu N4 O8'
_chemical_formula_weight 734.54
_chemical_name_systematic
;
Diaqua(1,4,8,11-tetraazacyclotetradecane-
\k^4^<i>N</i>^1^,<i>N</i>^4^,<i>N</i>^8^,<i>N</i>^11^)copper(II)
didodecanoate dihydrate
;
_space_group_IT_number 2
_symmetry_cell_setting triclinic
_symmetry_space_group_name_Hall '-P 1'
_symmetry_space_group_name_H-M 'P -1'
_atom_sites_solution_hydrogens geom
_atom_sites_solution_primary direct
_atom_sites_solution_secondary difmap
_audit_creation_method SHELXL-97
_cell_angle_alpha 96.218(3)
_cell_angle_beta 99.137(3)
_cell_angle_gamma 98.329(3)
_cell_formula_units_Z 1
_cell_length_a 6.9972(4)
_cell_length_b 8.8164(5)
_cell_length_c 17.1495(10)
_cell_measurement_reflns_used 2586
_cell_measurement_temperature 150(2)
_cell_measurement_theta_max 27.61
_cell_measurement_theta_min 2.79
_cell_volume 1024.13(10)
_computing_cell_refinement 'SAINT (Bruker, 1997)'
_computing_data_collection 'SMART (Bruker, 1997)'
_computing_data_reduction 'SAINT (Bruker, 1997)'
_computing_molecular_graphics
;
ORTEPIII (Burnett & Johnson, 1996), ORTEP-3 for Windows (Farrugia,
1997) and
PLATON (Spek, 2009)
;
_computing_publication_material 'publCIF (Westrip, 2010)'
_computing_structure_refinement 'SHELXL97 (Sheldrick, 2008)'
_computing_structure_solution 'SHELXS97 (Sheldrick, 2008)'
_diffrn_ambient_temperature 150(2)
_diffrn_measured_fraction_theta_full 0.971
_diffrn_measured_fraction_theta_max 0.971
_diffrn_measurement_device_type 'Bruker SMART CCD area-detector'
_diffrn_measurement_method '\f and \w'
_diffrn_radiation_monochromator graphite
_diffrn_radiation_source 'fine-focus sealed tube'
_diffrn_radiation_type MoK\a
_diffrn_radiation_wavelength 0.71073
_diffrn_reflns_av_R_equivalents 0.0452
_diffrn_reflns_av_sigmaI/netI 0.0784
_diffrn_reflns_limit_h_max 8
_diffrn_reflns_limit_h_min -9
_diffrn_reflns_limit_k_max 11
_diffrn_reflns_limit_k_min -11
_diffrn_reflns_limit_l_max 22
_diffrn_reflns_limit_l_min 0
_diffrn_reflns_number 7085
_diffrn_reflns_theta_full 27.61
_diffrn_reflns_theta_max 27.61
_diffrn_reflns_theta_min 2.79
_exptl_absorpt_coefficient_mu 0.582
_exptl_absorpt_correction_T_max 0.9549
_exptl_absorpt_correction_T_min 0.7964
_exptl_absorpt_correction_type multi-scan
_exptl_absorpt_process_details '(SADABS; Sheldrick, 2008)'
_exptl_crystal_colour violet
_exptl_crystal_density_diffrn 1.191
_exptl_crystal_density_method 'not measured'
_exptl_crystal_description Plate
_exptl_crystal_F_000 403
_exptl_crystal_size_max 0.41
_exptl_crystal_size_mid 0.41
_exptl_crystal_size_min 0.08
_refine_diff_density_max 0.543
_refine_diff_density_min -0.517
_refine_ls_extinction_method none
_refine_ls_goodness_of_fit_ref 1.066
_refine_ls_hydrogen_treatment constr
_refine_ls_matrix_type full
_refine_ls_number_parameters 215
_refine_ls_number_reflns 4623
_refine_ls_number_restraints 0
_refine_ls_restrained_S_all 1.066
_refine_ls_R_factor_all 0.0516
_refine_ls_R_factor_gt 0.0466
_refine_ls_shift/su_max 0.001
_refine_ls_shift/su_mean 0.000
_refine_ls_structure_factor_coef Fsqd
_refine_ls_weighting_details 'calc w=1/[\s^2^(Fo^2^)+(0.0591P)^2^+0.1090P] where P=(Fo^2^+2Fc^2^)/3'
_refine_ls_weighting_scheme calc
_refine_ls_wR_factor_gt 0.1241
_refine_ls_wR_factor_ref 0.1287
_reflns_number_gt 4138
_reflns_number_total 4623
_reflns_threshold_expression I>2\s(I)
_cod_data_source_file dn2672.cif
_cod_data_source_block I
_cod_database_code 2229962
_cod_database_fobs_code 2229962

loop_
_symmetry_equiv_pos_as_xyz
'x, y, z'
'-x, -y, -z'

loop_
_atom_site_type_symbol
_atom_site_label
_atom_site_fract_x
_atom_site_fract_y
_atom_site_fract_z
_atom_site_U_iso_or_equiv
_atom_site_adp_type
_atom_site_calc_flag
_atom_site_refinement_flags
_atom_site_occupancy
_atom_site_disorder_assembly
_atom_site_disorder_group
Cu Cu1 1.0000 0.0000 1.0000 0.01254(12) Uani d S 1 . .
O O2W 0.6641(2) 0.00995(16) 0.93529(9) 0.0230(3) Uani d . 1 . .
H H2WA 0.5631 -0.0637 0.9110 0.034 Uiso d R 1 . .
H H2WB 0.6086 0.0954 0.9319 0.034 Uiso d R 1 . .
N N1 1.1080(2) 0.18383(18) 0.95170(10) 0.0151(3) Uani d . 1 . .
H H1 1.2439 0.1913 0.9617 0.018 Uiso calc R 1 . .
N N2 0.9722(2) 0.15474(18) 1.09264(9) 0.0159(3) Uani d . 1 . .
H H2 0.8416 0.1686 1.0853 0.019 Uiso calc R 1 . .
C C1 1.1016(3) 0.0404(3) 0.81813(12) 0.0234(5) Uani d . 1 . .
H H1A 1.0855 0.0541 0.7610 0.028 Uiso calc R 1 . .
H H1B 1.2416 0.0352 0.8367 0.028 Uiso calc R 1 . .
C C2 1.0491(3) 0.1814(2) 0.86470(12) 0.0210(4) Uani d . 1 . .
H H2A 1.1157 0.2767 0.8484 0.025 Uiso calc R 1 . .
H H2B 0.9057 0.1799 0.8518 0.025 Uiso calc R 1 . .
C C3 1.0621(3) 0.3232(2) 0.99684(13) 0.0203(4) Uani d . 1 . .
H H3A 0.9248 0.3356 0.9778 0.024 Uiso calc R 1 . .
H H3B 1.1501 0.4166 0.9888 0.024 Uiso calc R 1 . .
C C4 1.0903(3) 0.3035(2) 1.08367(13) 0.0207(4) Uani d . 1 . .
H H4A 1.2308 0.3037 1.1043 0.025 Uiso calc R 1 . .
H H4B 1.0478 0.3902 1.1145 0.025 Uiso calc R 1 . .
C C5 1.0207(3) 0.1110(3) 1.17381(12) 0.0221(4) Uani d . 1 . .
H H5A 0.9975 0.1934 1.2135 0.027 Uiso calc R 1 . .
H H5B 1.1615 0.1019 1.1851 0.027 Uiso calc R 1 . .
O O1 0.3901(2) 0.76965(15) 0.84556(8) 0.0201(3) Uani d . 1 . .
O O2 0.3977(3) 0.54859(17) 0.89662(9) 0.0277(4) Uani d . 1 . .
C C6 1.5268(4) 0.8928(3) 0.31756(16) 0.0379(6) Uani d . 1 . .
H H6A 1.6020 0.9753 0.3585 0.057 Uiso calc R 1 . .
H H6B 1.5357 0.9224 0.2646 0.057 Uiso calc R 1 . .
H H6C 1.5804 0.7970 0.3229 0.057 Uiso calc R 1 . .
C C7 1.3129(3) 0.8673(3) 0.32783(13) 0.0302(5) Uani d . 1 . .
H H7A 1.2590 0.9636 0.3204 0.036 Uiso calc R 1 . .
H H7B 1.2380 0.7852 0.2856 0.036 Uiso calc R 1 . .
C C8 1.2814(3) 0.8219(3) 0.40846(12) 0.0216(4) Uani d . 1 . .
H H8A 1.3601 0.9020 0.4509 0.026 Uiso calc R 1 . .
H H8B 1.3301 0.7233 0.4151 0.026 Uiso calc R 1 . .
C C9 1.0669(3) 0.8029(3) 0.41888(12) 0.0217(4) Uani d . 1 . .
H H9A 1.0194 0.9024 0.4136 0.026 Uiso calc R 1 . .
H H9B 0.9879 0.7250 0.3755 0.026 Uiso calc R 1 . .
C C10 1.0328(3) 0.7534(3) 0.49849(12) 0.0227(4) Uani d . 1 . .
H H10A 1.1154 0.8293 0.5420 0.027 Uiso calc R 1 . .
H H10B 1.0755 0.6520 0.5030 0.027 Uiso calc R 1 . .
C C11 0.8192(3) 0.7402(3) 0.50970(12) 0.0223(4) Uani d . 1 . .
H H11A 0.7362 0.6671 0.4652 0.027 Uiso calc R 1 . .
H H11B 0.7779 0.8426 0.5069 0.027 Uiso calc R 1 . .
C C12 0.7825(3) 0.6855(3) 0.58845(13) 0.0241(5) Uani d . 1 . .
H H12A 0.8202 0.5819 0.5907 0.029 Uiso calc R 1 . .
H H12B 0.8676 0.7572 0.6330 0.029 Uiso calc R 1 . .
C C13 0.5699(3) 0.6768(3) 0.59969(12) 0.0225(4) Uani d . 1 . .
H H13A 0.4846 0.6099 0.5534 0.027 Uiso calc R 1 . .
H H13B 0.5348 0.7817 0.6002 0.027 Uiso calc R 1 . .
C C14 0.5274(3) 0.6143(2) 0.67581(12) 0.0214(4) Uani d . 1 . .
H H14A 0.6137 0.6802 0.7222 0.026 Uiso calc R 1 . .
H H14B 0.5598 0.5086 0.6750 0.026 Uiso calc R 1 . .
C C15 0.3140(3) 0.6090(2) 0.68655(12) 0.0202(4) Uani d . 1 . .
H H15A 0.2270 0.5519 0.6379 0.024 Uiso calc R 1 . .
H H15B 0.2853 0.7160 0.6928 0.024 Uiso calc R 1 . .
C C16 0.2673(3) 0.5319(2) 0.75860(11) 0.0192(4) Uani d . 1 . .
H H16A 0.3117 0.4302 0.7555 0.023 Uiso calc R 1 . .
H H16B 0.1231 0.5128 0.7554 0.023 Uiso calc R 1 . .
C C17 0.3612(3) 0.6252(2) 0.83941(11) 0.0154(4) Uani d . 1 . .
O O1W 0.5329(2) 0.29510(16) 0.95510(9) 0.0208(3) Uani d . 1 . .
H H1WA 0.5554 0.3337 1.0070 0.031 Uiso d R 1 . .
H H1WB 0.4965 0.3679 0.9255 0.031 Uiso d R 1 . .

loop_
_atom_site_aniso_label
_atom_site_aniso_U_11
_atom_site_aniso_U_22
_atom_site_aniso_U_33
_atom_site_aniso_U_12
_atom_site_aniso_U_13
_atom_site_aniso_U_23
Cu1 0.01428(19) 0.01012(17) 0.01465(18) 0.00220(12) 0.00653(13) 0.00193(12)
O2W 0.0123(7) 0.0189(7) 0.0358(9) 0.0048(6) 0.0002(6) -0.0017(6)
N1 0.0121(8) 0.0136(8) 0.0210(8) 0.0032(6) 0.0051(6) 0.0044(6)
N2 0.0122(8) 0.0170(8) 0.0185(8) 0.0028(6) 0.0044(6) -0.0010(6)
C1 0.0183(11) 0.0389(12) 0.0173(10) 0.0080(9) 0.0088(8) 0.0097(9)
C2 0.0174(10) 0.0254(10) 0.0231(10) 0.0038(8) 0.0059(8) 0.0122(8)
C3 0.0161(10) 0.0101(8) 0.0367(12) 0.0022(7) 0.0100(9) 0.0036(8)
C4 0.0175(10) 0.0136(9) 0.0298(11) -0.0002(8) 0.0080(8) -0.0042(8)
C5 0.0207(11) 0.0306(11) 0.0149(9) 0.0069(9) 0.0037(8) -0.0024(8)
O1 0.0231(8) 0.0157(7) 0.0213(7) 0.0048(6) 0.0033(6) 0.0001(5)
O2 0.0426(10) 0.0209(8) 0.0188(7) 0.0039(7) 0.0029(7) 0.0052(6)
C6 0.0286(14) 0.0546(17) 0.0364(14) 0.0053(12) 0.0196(11) 0.0141(12)
C7 0.0229(12) 0.0478(14) 0.0213(11) 0.0013(10) 0.0098(9) 0.0090(10)
C8 0.0182(11) 0.0290(11) 0.0185(10) 0.0018(8) 0.0077(8) 0.0037(8)
C9 0.0189(11) 0.0281(11) 0.0170(10) -0.0017(8) 0.0059(8) 0.0020(8)
C10 0.0204(11) 0.0292(11) 0.0196(10) 0.0018(9) 0.0086(8) 0.0030(8)
C11 0.0203(11) 0.0272(11) 0.0191(10) -0.0008(8) 0.0089(8) 0.0000(8)
C12 0.0216(11) 0.0313(12) 0.0215(11) 0.0041(9) 0.0100(9) 0.0044(9)
C13 0.0225(11) 0.0275(11) 0.0190(10) 0.0017(9) 0.0104(8) 0.0025(8)
C14 0.0201(11) 0.0271(11) 0.0182(10) 0.0040(8) 0.0072(8) 0.0028(8)
C15 0.0214(11) 0.0253(10) 0.0137(9) 0.0019(8) 0.0065(8) -0.0002(8)
C16 0.0220(11) 0.0189(10) 0.0160(9) -0.0008(8) 0.0063(8) 0.0006(7)
C17 0.0127(9) 0.0180(9) 0.0178(9) 0.0046(7) 0.0076(7) 0.0019(7)
O1W 0.0201(8) 0.0195(7) 0.0234(7) 0.0054(6) 0.0033(6) 0.0025(6)

loop_
_atom_type_symbol
_atom_type_description
_atom_type_scat_dispersion_real
_atom_type_scat_dispersion_imag
_atom_type_scat_source
C C 0.0033 0.0016 'International Tables Vol C Tables 4.2.6.8 and 6.1.1.4'
H H 0.0000 0.0000 'International Tables Vol C Tables 4.2.6.8 and 6.1.1.4'
Cu Cu 0.3201 1.2651 'International Tables Vol C Tables 4.2.6.8 and 6.1.1.4'
N N 0.0061 0.0033 'International Tables Vol C Tables 4.2.6.8 and 6.1.1.4'
O O 0.0106 0.0060 'International Tables Vol C Tables 4.2.6.8 and 6.1.1.4'

loop_
_geom_angle_atom_site_label_1
_geom_angle_atom_site_label_2
_geom_angle_atom_site_label_3
_geom_angle_site_symmetry_1
_geom_angle_site_symmetry_3
_geom_angle
_geom_angle_publ_flag
N1 Cu1 N1 2_757 . 180.0 ?
N1 Cu1 N2 2_757 2_757 86.18(7) ?
N1 Cu1 N2 . 2_757 93.82(7) ?
N1 Cu1 N2 2_757 . 93.82(7) ?
N1 Cu1 N2 . . 86.18(7) ?
N2 Cu1 N2 2_757 . 180.0000(10) ?
H2WA O2W H2WB . . 100.8 ?
C2 N1 C3 . . 111.39(15) ?
C2 N1 Cu1 . . 117.57(13) ?
C3 N1 Cu1 . . 107.35(12) ?
C2 N1 H1 . . 106.6 ?
C3 N1 H1 . . 106.6 ?
Cu1 N1 H1 . . 106.6 ?
C4 N2 C5 . . 112.33(16) ?
C4 N2 Cu1 . . 106.22(12) ?
C5 N2 Cu1 . . 116.78(12) ?
C4 N2 H2 . . 107.0 ?
C5 N2 H2 . . 107.0 ?
Cu1 N2 H2 . . 107.0 ?
C5 C1 C2 2_757 . 114.02(17) ?
C5 C1 H1A 2_757 . 108.7 ?
C2 C1 H1A . . 108.7 ?
C5 C1 H1B 2_757 . 108.7 ?
C2 C1 H1B . . 108.7 ?
H1A C1 H1B . . 107.6 ?
N1 C2 C1 . . 111.41(15) ?
N1 C2 H2A . . 109.3 ?
C1 C2 H2A . . 109.3 ?
N1 C2 H2B . . 109.3 ?
C1 C2 H2B . . 109.3 ?
H2A C2 H2B . . 108.0 ?
N1 C3 C4 . . 108.34(15) ?
N1 C3 H3A . . 110.0 ?
C4 C3 H3A . . 110.0 ?
N1 C3 H3B . . 110.0 ?
C4 C3 H3B . . 110.0 ?
H3A C3 H3B . . 108.4 ?
N2 C4 C3 . . 108.71(16) ?
N2 C4 H4A . . 109.9 ?
C3 C4 H4A . . 109.9 ?
N2 C4 H4B . . 109.9 ?
C3 C4 H4B . . 109.9 ?
H4A C4 H4B . . 108.3 ?
N2 C5 C1 . 2_757 111.54(17) ?
N2 C5 H5A . . 109.3 ?
C1 C5 H5A 2_757 . 109.3 ?
N2 C5 H5B . . 109.3 ?
C1 C5 H5B 2_757 . 109.3 ?
H5A C5 H5B . . 108.0 ?
C7 C6 H6A . . 109.5 ?
C7 C6 H6B . . 109.5 ?
H6A C6 H6B . . 109.5 ?
C7 C6 H6C . . 109.5 ?
H6A C6 H6C . . 109.5 ?
H6B C6 H6C . . 109.5 ?
C8 C7 C6 . . 114.1(2) ?
C8 C7 H7A . . 108.7 ?
C6 C7 H7A . . 108.7 ?
C8 C7 H7B . . 108.7 ?
C6 C7 H7B . . 108.7 ?
H7A C7 H7B . . 107.6 ?
C7 C8 C9 . . 113.37(18) ?
C7 C8 H8A . . 108.9 ?
C9 C8 H8A . . 108.9 ?
C7 C8 H8B . . 108.9 ?
C9 C8 H8B . . 108.9 ?
H8A C8 H8B . . 107.7 ?
C10 C9 C8 . . 113.87(17) ?
C10 C9 H9A . . 108.8 ?
C8 C9 H9A . . 108.8 ?
C10 C9 H9B . . 108.8 ?
C8 C9 H9B . . 108.8 ?
H9A C9 H9B . . 107.7 ?
C9 C10 C11 . . 113.57(17) ?
C9 C10 H10A . . 108.9 ?
C11 C10 H10A . . 108.9 ?
C9 C10 H10B . . 108.9 ?
C11 C10 H10B . . 108.9 ?
H10A C10 H10B . . 107.7 ?
C10 C11 C12 . . 113.90(18) ?
C10 C11 H11A . . 108.8 ?
C12 C11 H11A . . 108.8 ?
C10 C11 H11B . . 108.8 ?
C12 C11 H11B . . 108.8 ?
H11A C11 H11B . . 107.7 ?
C13 C12 C11 . . 113.29(18) ?
C13 C12 H12A . . 108.9 ?
C11 C12 H12A . . 108.9 ?
C13 C12 H12B . . 108.9 ?
C11 C12 H12B . . 108.9 ?
H12A C12 H12B . . 107.7 ?
C12 C13 C14 . . 114.26(18) ?
C12 C13 H13A . . 108.7 ?
C14 C13 H13A . . 108.7 ?
C12 C13 H13B . . 108.7 ?
C14 C13 H13B . . 108.7 ?
H13A C13 H13B . . 107.6 ?
C13 C14 C15 . . 113.37(17) ?
C13 C14 H14A . . 108.9 ?
C15 C14 H14A . . 108.9 ?
C13 C14 H14B . . 108.9 ?
C15 C14 H14B . . 108.9 ?
H14A C14 H14B . . 107.7 ?
C14 C15 C16 . . 113.17(17) ?
C14 C15 H15A . . 108.9 ?
C16 C15 H15A . . 108.9 ?
C14 C15 H15B . . 108.9 ?
C16 C15 H15B . . 108.9 ?
H15A C15 H15B . . 107.8 ?
C15 C16 C17 . . 114.68(17) ?
C15 C16 H16A . . 108.6 ?
C17 C16 H16A . . 108.6 ?
C15 C16 H16B . . 108.6 ?
C17 C16 H16B . . 108.6 ?
H16A C16 H16B . . 107.6 ?
O1 C17 O2 . . 124.53(19) ?
O1 C17 C16 . . 118.96(17) ?
O2 C17 C16 . . 116.46(17) ?
H1WA O1W H1WB . . 109.5 ?

loop_
_geom_bond_atom_site_label_1
_geom_bond_atom_site_label_2
_geom_bond_site_symmetry_2
_geom_bond_distance
_geom_bond_publ_flag
Cu1 N1 2_757 2.0048(16) ?
Cu1 N1 . 2.0048(16) ?
Cu1 N2 2_757 2.0319(15) ?
Cu1 N2 . 2.0319(15) ?
O2W H2WA . 0.8998 ?
O2W H2WB . 0.8994 ?
N1 C2 . 1.481(2) ?
N1 C3 . 1.483(2) ?
N1 H1 . 0.9300 ?
N2 C4 . 1.482(3) ?
N2 C5 . 1.485(2) ?
N2 H2 . 0.9300 ?
C1 C5 2_757 1.510(3) ?
C1 C2 . 1.526(3) ?
C1 H1A . 0.9900 ?
C1 H1B . 0.9900 ?
C2 H2A . 0.9900 ?
C2 H2B . 0.9900 ?
C3 C4 . 1.503(3) ?
C3 H3A . 0.9900 ?
C3 H3B . 0.9900 ?
C4 H4A . 0.9900 ?
C4 H4B . 0.9900 ?
C5 C1 2_757 1.510(3) ?
C5 H5A . 0.9900 ?
C5 H5B . 0.9900 ?
O1 C17 . 1.250(2) ?
O2 C17 . 1.264(2) ?
C6 C7 . 1.522(3) ?
C6 H6A . 0.9800 ?
C6 H6B . 0.9800 ?
C6 H6C . 0.9800 ?
C7 C8 . 1.521(3) ?
C7 H7A . 0.9900 ?
C7 H7B . 0.9900 ?
C8 C9 . 1.527(3) ?
C8 H8A . 0.9900 ?
C8 H8B . 0.9900 ?
C9 C10 . 1.521(3) ?
C9 H9A . 0.9900 ?
C9 H9B . 0.9900 ?
C10 C11 . 1.527(3) ?
C10 H10A . 0.9900 ?
C10 H10B . 0.9900 ?
C11 C12 . 1.529(3) ?
C11 H11A . 0.9900 ?
C11 H11B . 0.9900 ?
C12 C13 . 1.523(3) ?
C12 H12A . 0.9900 ?
C12 H12B . 0.9900 ?
C13 C14 . 1.526(3) ?
C13 H13A . 0.9900 ?
C13 H13B . 0.9900 ?
C14 C15 . 1.528(3) ?
C14 H14A . 0.9900 ?
C14 H14B . 0.9900 ?
C15 C16 . 1.530(3) ?
C15 H15A . 0.9900 ?
C15 H15B . 0.9900 ?
C16 C17 . 1.529(3) ?
C16 H16A . 0.9900 ?
C16 H16B . 0.9900 ?
O1W H1WA . 0.8986 ?
O1W H1WB . 0.9006 ?

loop_
_geom_hbond_atom_site_label_D
_geom_hbond_atom_site_label_H
_geom_hbond_atom_site_label_A
_geom_hbond_site_symmetry_A
_geom_hbond_distance_DH
_geom_hbond_distance_HA
_geom_hbond_distance_DA
_geom_hbond_angle_DHA
O1W H1WB O2 . 0.90 1.91 2.774(2) 160.4
O1W H1WA O2 2_667 0.90 1.81 2.694(2) 167.5
O2W H2WB O1W . 0.90 1.93 2.8037(19) 163.5
O2W H2WA O1 1_545 0.90 1.89 2.777(2) 167.5
N2 H2 O1 2_667 0.93 2.25 3.030(2) 141.3
N1 H1 O1W 1_655 0.93 2.12 2.982(2) 153.4

loop_
_geom_torsion_atom_site_label_1
_geom_torsion_atom_site_label_2
_geom_torsion_atom_site_label_3
_geom_torsion_atom_site_label_4
_geom_torsion_site_symmetry_1
_geom_torsion_site_symmetry_2
_geom_torsion_site_symmetry_3
_geom_torsion_site_symmetry_4
_geom_torsion
_geom_torsion_publ_flag
C3 N1 C2 C1 . . . . 178.39(16) ?
Cu1 N1 C2 C1 . . . . -57.1(2) ?
C5 C1 C2 N1 2_757 . . . 70.0(2) ?
C2 N1 C3 C4 . . . . 169.59(16) ?
Cu1 N1 C3 C4 . . . . 39.57(18) ?
C5 N2 C4 C3 . . . . 168.83(15) ?
Cu1 N2 C4 C3 . . . . 40.02(17) ?
N1 C3 C4 N2 . . . . -53.9(2) ?
C4 N2 C5 C1 . . . 2_757 179.78(15) ?
Cu1 N2 C5 C1 . . . 2_757 -57.2(2) ?
C6 C7 C8 C9 . . . . 177.8(2) ?
C7 C8 C9 C10 . . . . 178.49(19) ?
C8 C9 C10 C11 . . . . 177.93(18) ?
C9 C10 C11 C12 . . . . 178.14(18) ?
C10 C11 C12 C13 . . . . 178.57(17) ?
C11 C12 C13 C14 . . . . 176.93(18) ?
C12 C13 C14 C15 . . . . 179.07(18) ?
C13 C14 C15 C16 . . . . 174.42(17) ?
C14 C15 C16 C17 . . . . 70.0(2) ?
C15 C16 C17 O1 . . . . 30.9(3) ?
C15 C16 C17 O2 . . . . -151.66(19) ?
